data_4327850
loop_
_publ_author_name
'Limin Yang'
'Xiaohui Hua'
'Junhui Xue'
'Qinghua Pan'
'Lei Yu'
'Weihong Li'
'Yizhuang Xu'
'Guozhong Zhao'
'Liming Liu'
'Kexin Liu'
'Jia'er Chen'
'Jinguang Wu'

_publ_contact_author 'LiMin Yang'
_publ_contact_author_address
;  School of Physics
   Peking University
   Beijing,100871
   P.R.China
;
_publ_contact_author_email yanglm@pku.edu.cn
_publ_contact_author_fax +86-10-62758849
_publ_contact_author_phone +86-10-62751889
_publ_section_title
;
 Interactions between Metal Ions and Carbohydrates. Spectroscopic
 Characterization and the Topology Coordination Behavior of Erythritol
 with Trivalent Lanthanide Ions
;
_journal_name_full 'Inorganic Chemistry'
_journal_page_first 499
_journal_page_last 510
_journal_paper_doi 10.1021/ic2019605
_journal_volume 51
_journal_year 2012
_chemical_formula_sum 'C6 H16 N3 O14 Tb'
_chemical_formula_weight 513.14
_chemical_name_systematic
; 
 ? 
;
_space_group_IT_number 14
_symmetry_cell_setting monoclinic
_symmetry_space_group_name_Hall '-P 2ybc'
_symmetry_space_group_name_H-M 'P 1 21/c 1'
_atom_sites_solution_hydrogens geom
_atom_sites_solution_primary direct
_atom_sites_solution_secondary difmap
_audit_creation_method SHELXL-97
_cell_angle_alpha 90.00
_cell_angle_beta 101.04(3)
_cell_angle_gamma 90.00
_cell_formula_units_Z 4
_cell_length_a 7.8085(16)
_cell_length_b 12.923(3)
_cell_length_c 15.129(3)
_cell_measurement_reflns_used 7864
_cell_measurement_temperature 293(2)
_cell_measurement_theta_max 27.53
_cell_measurement_theta_min 2.09
_cell_volume 1498.4(6)
_computing_cell_refinement
;
                                   Molecular Structure Corporation (1994)
                                   MSC/AFC Diffractometer Control Software
                                   MSC, 3200 Research Forest Drive, The
                                   Woodlands, TX 77381 USA.
;
_computing_data_collection
;
                                   Molecular Structure Corporation (1994)
                                   MSC/AFC Diffractometer Control Software
                                   SC, 3200 Research Forest Drive, The
                                   Woodlands, TX 77381, USA.
;
_computing_data_reduction
;
                                   Sheldrick, G. M. (1998) SHELXS98, Program
                                   for the Solution of Crystal Structure,
                                   University of Gottingen, Germany.
;
_computing_molecular_graphics
;
                                   Interactive Molecular Graphics XP, Virsion
                                   4.2 for MSDOS (1990), Siemens Analytical
                                   x-ray Instruments Inc., Madison, Wisconsin,
                                   USA.
;
_computing_publication_material
;
                                   Sheldrick, G. M. (1998) SHELXL98, Program
                                   for the refinement of Crystal Structure,
                                   University of Gottingen, Germany.
;
_computing_structure_refinement
;
                                   Sheldrick, G. M. (1998) SHELXL98, Program
                                   for the Refinement of Crystal Structure,
                                   University of Gottingen, Germany.
;
_computing_structure_solution
;
                                   Sheldrick, G. M. (1998) SHELXS98, Program
                                   for the Solution of Crystal Structure,
                                   University of Gottingen, Germany.
;
_diffrn_ambient_temperature 293(2)
_diffrn_detector_area_resol_mean '100x100 microns'
_diffrn_measured_fraction_theta_full 0.940
_diffrn_measured_fraction_theta_max 0.940
_diffrn_measurement_device_type 'Rigaku RAXIS RAPID IP'
_diffrn_measurement_method Oscillation
_diffrn_radiation_monochromator graphite
_diffrn_radiation_source 'fine-focus sealed tube'
_diffrn_radiation_type MoK\a
_diffrn_radiation_wavelength 0.71073
_diffrn_reflns_av_R_equivalents 0.1449
_diffrn_reflns_av_sigmaI/netI 0.1291
_diffrn_reflns_limit_h_max 10
_diffrn_reflns_limit_h_min -10
_diffrn_reflns_limit_k_max 16
_diffrn_reflns_limit_k_min 0
_diffrn_reflns_limit_l_max 19
_diffrn_reflns_limit_l_min -19
_diffrn_reflns_number 5270
_diffrn_reflns_theta_full 27.53
_diffrn_reflns_theta_max 27.53
_diffrn_reflns_theta_min 2.09
_exptl_absorpt_coefficient_mu 4.803
_exptl_absorpt_correction_T_max 0.492
_exptl_absorpt_correction_T_min 0.229
_exptl_absorpt_correction_type empirical
_exptl_crystal_colour colorless
_exptl_crystal_density_diffrn 2.275
_exptl_crystal_description block
_exptl_crystal_F_000 1000
_exptl_crystal_size_max 0.30
_exptl_crystal_size_mid 0.20
_exptl_crystal_size_min 0.15
_refine_diff_density_max 2.336
_refine_diff_density_min -3.014
_refine_diff_density_rms 0.467
_refine_ls_extinction_coef 0.0010(7)
_refine_ls_extinction_expression Fc^*^=kFc[1+0.001xFc^2^\l^3^/sin(2\q)]^-1/4^
_refine_ls_extinction_method SHELXL
_refine_ls_goodness_of_fit_ref 1.005
_refine_ls_hydrogen_treatment mixed
_refine_ls_matrix_type full
_refine_ls_number_parameters 231
_refine_ls_number_reflns 3243
_refine_ls_number_restraints 15
_refine_ls_restrained_S_all 1.003
_refine_ls_R_factor_all 0.1079
_refine_ls_R_factor_gt 0.0902
_refine_ls_shift/su_max 0.001
_refine_ls_shift/su_mean 0.000
_refine_ls_structure_factor_coef Fsqd
_refine_ls_weighting_details 'calc w=1/[\s^2^(Fo^2^)+(0.1552P)^2^+0.0000P] where P=(Fo^2^+2Fc^2^)/3'
_refine_ls_weighting_scheme calc
_refine_ls_wR_factor_gt 0.2285
_refine_ls_wR_factor_ref 0.2395
_reflns_number_gt 2276
_reflns_number_total 3243
_reflns_threshold_expression >2sigma(I)
_cod_data_source_file ic2019605_si_001_6.cif
_cod_data_source_block yl-33
_cod_original_cell_volume 1498.4(5)
_cod_database_code 4327850

loop_
_symmetry_equiv_pos_as_xyz
'x, y, z'
'-x, y+1/2, -z+1/2'
'-x, -y, -z'
'x, -y-1/2, z-1/2'

loop_
_atom_site_label
_atom_site_type_symbol
_atom_site_fract_x
_atom_site_fract_y
_atom_site_fract_z
_atom_site_U_iso_or_equiv
_atom_site_adp_type
_atom_site_occupancy
_atom_site_symmetry_multiplicity
_atom_site_calc_flag
_atom_site_refinement_flags
Tb1 Tb 0.62335(7) 0.60441(4) 0.24678(3) 0.0252(3) Uani 1 1 d .
O1 O 0.6784(14) 0.4077(7) 0.2617(7) 0.040(2) Uani 1 1 d .
O2 O 0.8495(12) 0.5089(8) 0.3502(7) 0.041(2) Uani 1 1 d .
O3 O 0.8841(14) 0.3427(9) 0.3625(7) 0.053(3) Uani 1 1 d .
O5 O 0.4287(13) 0.5121(9) 0.1235(7) 0.051(3) Uani 1 1 d .
O4 O 0.4756(12) 0.6752(8) 0.1017(6) 0.038(2) Uani 1 1 d .
O6 O 0.3034(17) 0.5871(10) -0.0016(7) 0.060(3) Uani 1 1 d .
N1 N 0.8084(14) 0.4184(9) 0.3243(8) 0.035(3) Uani 1 1 d .
N2 N 0.3994(16) 0.5921(9) 0.0735(8) 0.036(3) Uani 1 1 d .
O11 O 0.3552(10) 0.6887(8) 0.2596(6) 0.031(2) Uani 1 1 d D
H8 H 0.342(18) 0.752(3) 0.248(9) 0.037 Uiso 1 1 d D
O9 O 0.6764(12) 0.7956(8) 0.2321(7) 0.041(2) Uani 1 1 d .
O10 O 0.6329(11) 0.6725(7) 0.3933(5) 0.0307(19) Uani 1 1 d D
H7 H 0.687(10) 0.645(10) 0.441(3) 0.037 Uiso 1 1 d D
O13 O 0.2256(12) 0.4231(8) 0.4524(6) 0.037(2) Uani 1 1 d .
H13 H 0.1366 0.4081 0.4164 0.056 Uiso 1 1 calc R
O12 O 0.4253(10) 0.5068(7) 0.3311(6) 0.035(2) Uani 1 1 d D
H9 H 0.395(4) 0.449(4) 0.308(7) 0.042 Uiso 1 1 d D
N3 N 0.8336(14) 0.7941(9) 0.2721(8) 0.033(2) Uani 1 1 d .
O7 O 0.8951(11) 0.7034(8) 0.2897(7) 0.041(2) Uani 1 1 d .
C2 C 0.3222(16) 0.6767(11) 0.3486(8) 0.033(3) Uani 1 1 d D
H2 H 0.2173 0.7161 0.3538 0.040 Uiso 1 1 calc RD
C3 C 0.2828(15) 0.5610(10) 0.3542(8) 0.027(3) Uani 1 1 d D
H3 H 0.1765 0.5443 0.3106 0.033 Uiso 1 1 calc RD
C4 C 0.2584(16) 0.5311(11) 0.4471(8) 0.036(3) Uani 1 1 d D
H4A H 0.3625 0.5490 0.4906 0.043 Uiso 1 1 calc RD
H4B H 0.1613 0.5696 0.4622 0.043 Uiso 1 1 calc RD
C1 C 0.4743(15) 0.7205(10) 0.4128(9) 0.032(3) Uani 1 1 d D
H1A H 0.4791 0.7949 0.4055 0.039 Uiso 1 1 calc RD
H1B H 0.4633 0.7058 0.4743 0.039 Uiso 1 1 calc RD
O14 O 0.8033(13) 0.5538(8) 0.1435(7) 0.042(2) Uani 1 1 d D
H10 H 0.77(2) 0.500(7) 0.114(9) 0.050 Uiso 1 1 d D
O8 O 0.9172(16) 0.8729(9) 0.2872(9) 0.056(3) Uani 1 1 d .
C5 C 0.952(2) 0.5962(11) 0.1097(11) 0.041(4) Uani 1 1 d D
H5A H 1.0244 0.5404 0.0949 0.050 Uiso 1 1 calc RD
H5B H 1.0221 0.6388 0.1557 0.050 Uiso 1 1 calc RD
C6 C 0.887(2) 0.6588(13) 0.0292(9) 0.050(4) Uani 1 1 d .
H6A H 0.8179 0.6163 -0.0160 0.075 Uiso 1 1 calc R
H6B H 0.9846 0.6862 0.0064 0.075 Uiso 1 1 calc R
H6C H 0.8177 0.7147 0.0446 0.075 Uiso 1 1 calc R

loop_
_atom_site_aniso_label
_atom_site_aniso_U_11
_atom_site_aniso_U_22
_atom_site_aniso_U_33
_atom_site_aniso_U_23
_atom_site_aniso_U_13
_atom_site_aniso_U_12
Tb1 0.0241(4) 0.0267(4) 0.0245(4) -0.0006(2) 0.0037(2) -0.0011(2)
O1 0.028(5) 0.040(6) 0.051(6) -0.004(4) 0.004(4) -0.003(4)
O2 0.033(5) 0.038(6) 0.045(6) -0.018(5) -0.010(4) 0.004(4)
O3 0.059(7) 0.040(7) 0.055(7) 0.000(5) -0.003(5) 0.018(5)
O5 0.039(5) 0.057(7) 0.051(7) -0.004(6) -0.008(5) -0.017(5)
O4 0.045(5) 0.045(6) 0.024(4) 0.005(4) 0.004(4) -0.008(4)
O6 0.058(7) 0.089(10) 0.029(6) -0.005(5) -0.004(5) -0.016(6)
N1 0.031(6) 0.029(6) 0.047(7) 0.007(5) 0.011(5) 0.006(5)
N2 0.037(6) 0.046(7) 0.025(6) -0.008(5) 0.002(5) -0.005(5)
O11 0.022(4) 0.037(5) 0.031(5) 0.011(4) -0.003(3) 0.001(4)
O9 0.035(5) 0.036(6) 0.047(6) -0.001(4) -0.002(4) -0.003(4)
O10 0.032(4) 0.025(5) 0.032(5) -0.003(4) 0.000(4) -0.001(3)
O13 0.039(5) 0.041(5) 0.030(5) 0.007(4) 0.004(4) -0.007(4)
O12 0.022(4) 0.041(6) 0.042(5) -0.005(4) 0.008(4) 0.000(4)
N3 0.030(5) 0.029(6) 0.042(6) 0.007(5) 0.011(5) 0.005(4)
O7 0.026(4) 0.040(6) 0.052(6) -0.005(5) -0.001(4) 0.003(4)
C2 0.033(6) 0.050(9) 0.018(5) 0.003(6) 0.010(5) 0.012(6)
C3 0.027(6) 0.036(7) 0.019(5) 0.009(5) 0.007(4) 0.011(5)
C4 0.028(6) 0.052(9) 0.027(6) 0.014(6) 0.007(5) -0.006(6)
C1 0.032(6) 0.027(7) 0.040(7) 0.002(6) 0.010(5) 0.004(5)
O14 0.048(6) 0.044(6) 0.038(6) -0.008(5) 0.020(5) -0.017(5)
O8 0.054(7) 0.035(6) 0.079(9) -0.006(6) 0.011(6) -0.023(5)
C5 0.039(8) 0.043(9) 0.044(8) 0.010(6) 0.014(6) 0.004(6)
C6 0.063(10) 0.053(11) 0.034(8) 0.006(7) 0.011(7) -0.004(8)

loop_
_atom_type_symbol
_atom_type_description
_atom_type_scat_dispersion_real
_atom_type_scat_dispersion_imag
_atom_type_scat_source
C C 0.0033 0.0016 'International Tables Vol C Tables 4.2.6.8 and 6.1.1.4'
H H 0.0000 0.0000 'International Tables Vol C Tables 4.2.6.8 and 6.1.1.4'
N N 0.0061 0.0033 'International Tables Vol C Tables 4.2.6.8 and 6.1.1.4'
O O 0.0106 0.0060 'International Tables Vol C Tables 4.2.6.8 and 6.1.1.4'
Tb Tb -0.1723 4.1537 'International Tables Vol C Tables 4.2.6.8 and 6.1.1.4'

loop_
_geom_angle_atom_site_label_1
_geom_angle_atom_site_label_2
_geom_angle_atom_site_label_3
_geom_angle
O10 Tb1 O14 142.8(3)
O10 Tb1 O11 68.2(3)
O14 Tb1 O11 144.1(3)
O10 Tb1 O4 128.5(3)
O14 Tb1 O4 75.6(3)
O11 Tb1 O4 68.6(3)
O10 Tb1 O2 72.6(3)
O14 Tb1 O2 80.6(4)
O11 Tb1 O2 135.1(3)
O4 Tb1 O2 156.2(3)
O10 Tb1 O7 71.9(3)
O14 Tb1 O7 74.2(3)
O11 Tb1 O7 117.7(3)
O4 Tb1 O7 106.1(3)
O2 Tb1 O7 67.3(3)
O10 Tb1 O5 142.0(3)
O14 Tb1 O5 74.2(3)
O11 Tb1 O5 82.0(4)
O4 Tb1 O5 52.4(4)
O2 Tb1 O5 120.1(4)
O7 Tb1 O5 145.6(4)
O10 Tb1 O9 75.1(3)
O14 Tb1 O9 94.8(3)
O11 Tb1 O9 73.9(3)
O4 Tb1 O9 67.2(3)
O2 Tb1 O9 116.0(3)
O7 Tb1 O9 50.6(3)
O5 Tb1 O9 119.6(4)
O10 Tb1 O12 68.0(3)
O14 Tb1 O12 133.6(3)
O11 Tb1 O12 63.7(3)
O4 Tb1 O12 114.2(3)
O2 Tb1 O12 82.1(3)
O7 Tb1 O12 135.2(3)
O5 Tb1 O12 78.0(3)
O9 Tb1 O12 131.4(3)
O10 Tb1 O1 108.0(3)
O14 Tb1 O1 71.2(3)
O11 Tb1 O1 125.0(3)
O4 Tb1 O1 119.2(3)
O2 Tb1 O1 50.3(3)
O7 Tb1 O1 111.6(3)
O5 Tb1 O1 70.1(4)
O9 Tb1 O1 161.0(3)
O12 Tb1 O1 64.6(3)
N1 O1 Tb1 93.1(7)
N1 O2 Tb1 99.2(7)
N2 O5 Tb1 94.1(8)
N2 O4 Tb1 95.5(7)
O3 N1 O2 121.6(13)
O3 N1 O1 120.9(13)
O2 N1 O1 117.3(11)
O6 N2 O4 121.3(13)
O6 N2 O5 120.7(12)
O4 N2 O5 118.0(11)
C2 O11 Tb1 110.2(7)
N3 O9 Tb1 95.9(7)
C1 O10 Tb1 117.9(7)
C3 O12 Tb1 117.7(7)
O8 N3 O9 121.3(12)
O8 N3 O7 124.5(12)
O9 N3 O7 114.1(11)
N3 O7 Tb1 98.7(7)
O11 C2 C1 107.9(10)
O11 C2 C3 103.5(9)
C1 C2 C3 118.4(10)
O12 C3 C4 110.5(10)
O12 C3 C2 107.1(9)
C4 C3 C2 111.4(10)
O13 C4 C3 111.1(11)
O10 C1 C2 107.8(10)
C5 O14 Tb1 137.1(8)
O14 C5 C6 109.2(12)

loop_
_geom_bond_atom_site_label_1
_geom_bond_atom_site_label_2
_geom_bond_distance
Tb1 O10 2.373(8)
Tb1 O14 2.384(9)
Tb1 O11 2.401(9)
Tb1 O4 2.452(9)
Tb1 O2 2.456(9)
Tb1 O7 2.456(9)
Tb1 O5 2.475(10)
Tb1 O9 2.523(10)
Tb1 O12 2.523(9)
Tb1 O1 2.581(10)
O1 N1 1.257(16)
O2 N1 1.256(14)
O3 N1 1.227(15)
O5 N2 1.276(16)
O4 N2 1.262(14)
O6 N2 1.237(16)
O11 C2 1.427(13)
O9 N3 1.260(14)
O10 C1 1.465(13)
O13 C4 1.424(16)
O12 C3 1.414(13)
N3 O8 1.208(14)
N3 O7 1.275(14)
C2 C1 1.494(18)
C2 C3 1.533(19)
C3 C4 1.504(15)
O14 C5 1.461(15)
C5 C6 1.47(2)
